data_8105400
loop_
_publ_author_name
'Wu, Chong'
'Wu, Shou-Ting'
'Zhang, Qi-Long'
'Zou, Juan'

_publ_section_title
;
 Crystal structure of 4-(3-(pyridin-3-yl)ureido)benzoic acid --- adipic
 acid (2/1), C16H16N3O5
;
_journal_issue 5
_journal_name_full 'Zeitschrift f\"ur Kristallographie - New Crystal Structures'
_journal_page_first 1135
_journal_page_last 1136
_journal_paper_doi 10.1515/ncrs-2020-0203
_journal_volume 235
_journal_year 2020
_chemical_formula_moiety 'C13 H11 N3 O3, C3 H5 O2'
_chemical_formula_sum 'C16 H16 N3 O5'
_chemical_formula_weight 330.32
_space_group_crystal_system triclinic
_space_group_IT_number 2
_space_group_name_Hall '-P 1'
_space_group_name_H-M_alt 'P -1'
_atom_sites_solution_hydrogens geom
_cell_angle_alpha 116.680(2)
_cell_angle_beta 113.268(2)
_cell_angle_gamma 95.809(2)
_cell_formula_units_Z 2
_cell_length_a 9.6481(6)
_cell_length_b 10.0123(6)
_cell_length_c 10.1667(6)
_cell_measurement_reflns_used 1650
_cell_measurement_temperature 293(2)
_cell_measurement_theta_max 26.29
_cell_measurement_theta_min 2.68
_cell_volume 758.31(8)
_computing_cell_refinement 'SAINT (Brucker, 2012)[2]'
_computing_data_collection 'APEX2 (Brucker, 2012)[2]'
_computing_data_reduction 'SAINT (Brucker, 2012)[2]'
_computing_molecular_graphics 'Diamond 4.0[4]'
_computing_publication_material 'Olex2 (Dolomanov et al., 2009)[1]'
_computing_structure_refinement 'ShelXL (Sheldrick, 2015)[3]'
_diffrn_ambient_temperature 293(2)
_diffrn_measured_fraction_theta_full 0.999
_diffrn_measured_fraction_theta_max 0.999
_diffrn_measurement_device_type 'CCD area detector'
_diffrn_measurement_method 'phi and omega scans'
_diffrn_radiation_monochromator graphite
_diffrn_radiation_type MoK\a
_diffrn_radiation_wavelength 0.71073
_diffrn_reflns_av_R_equivalents 0.0156
_diffrn_reflns_av_unetI/netI 0.0259
_diffrn_reflns_Laue_measured_fraction_full 0.999
_diffrn_reflns_Laue_measured_fraction_max 0.999
_diffrn_reflns_limit_h_max 11
_diffrn_reflns_limit_h_min -10
_diffrn_reflns_limit_k_max 8
_diffrn_reflns_limit_k_min -11
_diffrn_reflns_limit_l_max 12
_diffrn_reflns_limit_l_min -12
_diffrn_reflns_number 4933
_diffrn_reflns_point_group_measured_fraction_full 0.999
_diffrn_reflns_point_group_measured_fraction_max 0.999
_diffrn_reflns_theta_full 24.961
_diffrn_reflns_theta_max 24.961
_diffrn_reflns_theta_min 2.416
_exptl_absorpt_coefficient_mu 0.110
_exptl_absorpt_correction_T_max 0.9774
_exptl_absorpt_correction_T_min 0.9731
_exptl_absorpt_correction_type multi-scan
_exptl_crystal_colour COLOURLESS
_exptl_crystal_density_diffrn 1.447
_exptl_crystal_density_method 'not measured'
_exptl_crystal_description BLOCK
_exptl_crystal_F_000 346
_exptl_crystal_size_max 0.25
_exptl_crystal_size_mid 0.24
_exptl_crystal_size_min 0.21
_refine_diff_density_max 0.278
_refine_diff_density_min -0.283
_refine_diff_density_rms 0.057
_refine_ls_extinction_coef .
_refine_ls_extinction_method none
_refine_ls_goodness_of_fit_ref 1.052
_refine_ls_hydrogen_treatment constr
_refine_ls_matrix_type full
_refine_ls_number_parameters 217
_refine_ls_number_reflns 2663
_refine_ls_number_restraints 0
_refine_ls_restrained_S_all 1.052
_refine_ls_R_factor_all 0.0547
_refine_ls_R_factor_gt 0.0426
_refine_ls_shift/su_max 0.000
_refine_ls_shift/su_mean 0.000
_refine_ls_structure_factor_coef Fsqd
_refine_ls_weighting_details 'w=1/[\s^2^(Fo^2^)+(0.0625P)^2^+0.1881P] where P=(Fo^2^+2Fc^2^)/3'
_refine_ls_weighting_scheme calc
_refine_ls_wR_factor_gt 0.1101
_refine_ls_wR_factor_ref 0.1212
_reflns_Friedel_coverage 0.000
_reflns_Friedel_fraction_full .
_reflns_Friedel_fraction_max .
_reflns_number_gt 2131
_reflns_number_total 2663
_reflns_threshold_expression 'I > 2\s(I)'
_cod_data_source_file suppl_ncrs-2020-0203_suppl.cif
_cod_data_source_block a
_cod_database_code 8105400
_shelx_space_group_comment
;
The symmetry employed for this shelxl refinement is uniquely defined
by the following loop, which should always be used as a source of
symmetry information in preference to the above space-group names.
They are only intended as comments.
;
_shelx_estimated_absorpt_t_max 0.977
_shelx_estimated_absorpt_t_min 0.973
_olex2_refinement_description
;
1. Fixed Uiso
 At 1.2 times of:
  All C(H) groups, All C(H,H) groups, All N(H) groups
 At 1.5 times of:
  All O(H) groups
2.a Secondary CH2 refined with riding coordinates:
 C15(H15A,H15B), C16(H16A,H16B)
2.b Aromatic/amide H refined with riding coordinates:
 C3(H3), C4(H4), C6(H6), C7(H7), C10(H10), C11(H11), C12(H12), C13(H13),
 N1(H1), N2(H2)
2.c Tetrahedral OH refined with riding coordinates:
 O2(H2A), O4(H4A)
;

loop_
_space_group_symop_operation_xyz
'x, y, z'
'-x, -y, -z'

loop_
_atom_site_label
_atom_site_type_symbol
_atom_site_fract_x
_atom_site_fract_y
_atom_site_fract_z
_atom_site_U_iso_or_equiv
_atom_site_adp_type
_atom_site_occupancy
_atom_site_site_symmetry_order
_atom_site_calc_flag
_atom_site_refinement_flags_posn
_atom_site_refinement_flags_adp
_atom_site_refinement_flags_occupancy
_atom_site_disorder_assembly
_atom_site_disorder_group
C1 C 0.9537(2) 0.3885(2) 0.0968(2) 0.0416(5) Uani 1 1 d . . . . .
C2 C 0.9199(2) 0.3146(2) 0.1820(2) 0.0397(4) Uani 1 1 d . . . . .
C3 C 0.7715(2) 0.2072(2) 0.1142(2) 0.0423(5) Uani 1 1 d . . . . .
H3 H 0.6892 0.1775 0.0085 0.051 Uiso 1 1 calc R . . . .
C4 C 0.7439(2) 0.1438(2) 0.2007(2) 0.0440(5) Uani 1 1 d . . . . .
H4 H 0.6436 0.0726 0.1542 0.053 Uiso 1 1 calc R . . . .
C5 C 0.8681(2) 0.1875(2) 0.3590(2) 0.0399(4) Uani 1 1 d . . . . .
C6 C 1.0166(2) 0.2942(2) 0.4263(2) 0.0472(5) Uani 1 1 d . . . . .
H6 H 1.0998 0.3229 0.5311 0.057 Uiso 1 1 calc R . . . .
C7 C 1.0421(2) 0.3579(2) 0.3402(3) 0.0476(5) Uani 1 1 d . . . . .
H7 H 1.1418 0.4306 0.3878 0.057 Uiso 1 1 calc R . . . .
C8 C 0.7317(2) 0.0177(2) 0.4217(2) 0.0411(5) Uani 1 1 d . . . . .
C9 C 0.6736(2) -0.1015(2) 0.5708(2) 0.0389(4) Uani 1 1 d . . . . .
C10 C 0.5186(2) -0.2033(2) 0.4473(2) 0.0457(5) Uani 1 1 d . . . . .
H10 H 0.4685 -0.2074 0.3457 0.055 Uiso 1 1 calc R . . . .
C11 C 0.7411(2) -0.1003(2) 0.7199(2) 0.0446(5) Uani 1 1 d . . . . .
H11 H 0.8451 -0.0314 0.8038 0.053 Uiso 1 1 calc R . . . .
C12 C 0.4403(3) -0.2983(3) 0.4787(3) 0.0525(5) Uani 1 1 d . . . . .
H12 H 0.3361 -0.3681 0.3975 0.063 Uiso 1 1 calc R . . . .
C13 C 0.5152(3) -0.2905(2) 0.6288(3) 0.0499(5) Uani 1 1 d . . . . .
H13 H 0.4602 -0.3557 0.6475 0.060 Uiso 1 1 calc R . . . .
C14 C 0.8047(2) -0.2519(2) 0.0846(2) 0.0431(5) Uani 1 1 d . . . . .
C15 C 0.6331(2) -0.3584(2) -0.0187(2) 0.0414(5) Uani 1 1 d . . . . .
H15A H 0.6118 -0.4346 -0.1318 0.050 Uiso 1 1 calc R . . . .
H15B H 0.5649 -0.2946 -0.0288 0.050 Uiso 1 1 calc R . . . .
C16 C 0.5873(2) -0.4482(2) 0.0530(2) 0.0435(5) Uani 1 1 d . . . . .
H16A H 0.6533 -0.5142 0.0608 0.052 Uiso 1 1 calc R . . . .
H16B H 0.6097 -0.3725 0.1668 0.052 Uiso 1 1 calc R . . . .
N1 N 0.7691(2) 0.0014(2) 0.5581(2) 0.0487(5) Uani 1 1 d . . . . .
H1 H 0.8621 0.0619 0.6457 0.058 Uiso 1 1 calc R . . . .
N2 N 0.8551(2) 0.1330(2) 0.4592(2) 0.0500(5) Uani 1 1 d . . . . .
H2 H 0.9367 0.1787 0.5592 0.060 Uiso 1 1 calc R . . . .
N3 N 0.6643(2) -0.19289(19) 0.7491(2) 0.0460(4) Uani 1 1 d . . . . .
O1 O 0.60740(17) -0.06004(16) 0.28759(16) 0.0515(4) Uani 1 1 d . . . . .
O2 O 0.83928(17) 0.33400(17) -0.05790(17) 0.0523(4) Uani 1 1 d . . . . .
H2A H 0.8676 0.3811 -0.0962 0.078 Uiso 1 1 calc R . . . .
O3 O 1.08046(18) 0.49416(18) 0.16600(18) 0.0582(4) Uani 1 1 d . . . . .
O4 O 0.85402(16) -0.17033(17) 0.03139(18) 0.0519(4) Uani 1 1 d . . . . .
H4A H 0.7919 -0.1238 0.0090 0.078 Uiso 1 1 calc R . . . .
O5 O 0.89897(18) -0.2404(2) 0.21382(19) 0.0677(5) Uani 1 1 d . . . . .

loop_
_atom_site_aniso_label
_atom_site_aniso_U_11
_atom_site_aniso_U_22
_atom_site_aniso_U_33
_atom_site_aniso_U_23
_atom_site_aniso_U_13
_atom_site_aniso_U_12
C1 0.0386(11) 0.0487(11) 0.0390(10) 0.0291(9) 0.0154(9) 0.0084(9)
C2 0.0416(11) 0.0443(10) 0.0379(10) 0.0270(9) 0.0187(9) 0.0107(9)
C3 0.0401(11) 0.0496(11) 0.0348(10) 0.0269(9) 0.0131(9) 0.0083(9)
C4 0.0395(11) 0.0504(11) 0.0390(10) 0.0282(9) 0.0146(9) 0.0031(9)
C5 0.0423(11) 0.0438(10) 0.0366(10) 0.0258(9) 0.0185(9) 0.0086(9)
C6 0.0399(12) 0.0600(12) 0.0377(10) 0.0329(10) 0.0106(9) 0.0058(9)
C7 0.0381(11) 0.0574(12) 0.0460(11) 0.0350(10) 0.0145(9) 0.0026(9)
C8 0.0437(12) 0.0455(10) 0.0372(10) 0.0275(9) 0.0180(10) 0.0086(9)
C9 0.0395(11) 0.0424(10) 0.0370(10) 0.0251(8) 0.0177(9) 0.0078(8)
C10 0.0414(12) 0.0525(11) 0.0379(10) 0.0276(9) 0.0137(9) 0.0051(9)
C11 0.0394(11) 0.0508(11) 0.0410(10) 0.0299(9) 0.0145(9) 0.0034(9)
C12 0.0401(12) 0.0573(13) 0.0477(12) 0.0299(10) 0.0133(10) -0.0017(10)
C13 0.0476(13) 0.0525(12) 0.0503(12) 0.0331(10) 0.0217(10) 0.0024(10)
C14 0.0390(11) 0.0513(11) 0.0393(10) 0.0281(9) 0.0164(9) 0.0089(9)
C15 0.0368(11) 0.0506(11) 0.0358(10) 0.0270(9) 0.0144(8) 0.0078(9)
C16 0.0405(11) 0.0516(11) 0.0425(10) 0.0311(9) 0.0185(9) 0.0098(9)
N1 0.0398(10) 0.0597(10) 0.0393(9) 0.0343(8) 0.0091(8) -0.0035(8)
N2 0.0430(10) 0.0622(11) 0.0363(9) 0.0339(8) 0.0086(8) -0.0033(8)
N3 0.0453(10) 0.0518(9) 0.0446(9) 0.0330(8) 0.0192(8) 0.0069(8)
O1 0.0506(9) 0.0544(8) 0.0357(7) 0.0273(7) 0.0107(7) -0.0022(7)
O2 0.0437(8) 0.0677(9) 0.0432(8) 0.0395(7) 0.0125(7) 0.0008(7)
O3 0.0487(9) 0.0679(10) 0.0492(8) 0.0428(8) 0.0095(7) -0.0052(7)
O4 0.0391(8) 0.0609(9) 0.0571(9) 0.0414(7) 0.0166(7) 0.0043(7)
O5 0.0426(9) 0.0976(12) 0.0516(9) 0.0531(9) 0.0038(7) 0.0000(8)

loop_
_atom_type_symbol
_atom_type_description
_atom_type_scat_dispersion_real
_atom_type_scat_dispersion_imag
_atom_type_scat_source
C C 0.0033 0.0016 'International Tables Vol C Tables 4.2.6.8 and 6.1.1.4'
H H 0.0000 0.0000 'International Tables Vol C Tables 4.2.6.8 and 6.1.1.4'
N N 0.0061 0.0033 'International Tables Vol C Tables 4.2.6.8 and 6.1.1.4'
O O 0.0106 0.0060 'International Tables Vol C Tables 4.2.6.8 and 6.1.1.4'

loop_
_geom_angle_atom_site_label_1
_geom_angle_atom_site_label_2
_geom_angle_atom_site_label_3
_geom_angle
_geom_angle_site_symmetry_1
_geom_angle_site_symmetry_3
O2 C1 C2 115.64(16) . .
O3 C1 C2 121.95(17) . .
O3 C1 O2 122.40(16) . .
C3 C2 C1 123.12(17) . .
C3 C2 C7 118.81(17) . .
C7 C2 C1 118.05(17) . .
C2 C3 H3 119.4 . .
C4 C3 C2 121.16(18) . .
C4 C3 H3 119.4 . .
C3 C4 H4 120.3 . .
C3 C4 C5 119.40(18) . .
C5 C4 H4 120.3 . .
C6 C5 C4 119.40(16) . .
C6 C5 N2 115.66(16) . .
N2 C5 C4 124.93(17) . .
C5 C6 H6 119.7 . .
C7 C6 C5 120.68(18) . .
C7 C6 H6 119.7 . .
C2 C7 H7 119.7 . .
C6 C7 C2 120.53(18) . .
C6 C7 H7 119.7 . .
N2 C8 N1 110.24(16) . .
O1 C8 N1 124.76(17) . .
O1 C8 N2 125.01(16) . .
C10 C9 C11 118.03(17) . .
C10 C9 N1 125.21(16) . .
C11 C9 N1 116.77(17) . .
C9 C10 H10 120.9 . .
C12 C10 C9 118.23(18) . .
C12 C10 H10 120.9 . .
C9 C11 H11 118.4 . .
N3 C11 C9 123.27(19) . .
N3 C11 H11 118.4 . .
C10 C12 H12 119.9 . .
C13 C12 C10 120.23(19) . .
C13 C12 H12 119.9 . .
C12 C13 H13 118.9 . .
N3 C13 C12 122.26(17) . .
N3 C13 H13 118.9 . .
O4 C14 C15 118.43(16) . .
O5 C14 C15 122.42(17) . .
O5 C14 O4 119.15(18) . .
C14 C15 H15A 108.6 . .
C14 C15 H15B 108.6 . .
C14 C15 C16 114.55(16) . .
H15A C15 H15B 107.6 . .
C16 C15 H15A 108.6 . .
C16 C15 H15B 108.6 . .
C15 C16 H16A 109.0 . .
C15 C16 H16B 109.0 . .
C16 C16 C15 112.95(19) 2_645 .
C16 C16 H16A 109.0 2_645 .
C16 C16 H16B 109.0 2_645 .
H16A C16 H16B 107.8 . .
C8 N1 C9 127.63(16) . .
C8 N1 H1 116.2 . .
C9 N1 H1 116.2 . .
C5 N2 H2 115.3 . .
C8 N2 C5 129.38(16) . .
C8 N2 H2 115.3 . .
C13 N3 C11 117.99(17) . .
C1 O2 H2A 109.5 . .
C14 O4 H4A 109.5 . .

loop_
_geom_bond_atom_site_label_1
_geom_bond_atom_site_label_2
_geom_bond_distance
_geom_bond_site_symmetry_2
C1 C2 1.468(2) .
C1 O2 1.314(2) .
C1 O3 1.225(2) .
C2 C3 1.387(3) .
C2 C7 1.392(3) .
C3 H3 0.9300 .
C3 C4 1.378(3) .
C4 H4 0.9300 .
C4 C5 1.398(3) .
C5 C6 1.386(3) .
C5 N2 1.392(2) .
C6 H6 0.9300 .
C6 C7 1.368(3) .
C7 H7 0.9300 .
C8 N1 1.377(2) .
C8 N2 1.366(2) .
C8 O1 1.213(2) .
C9 C10 1.382(3) .
C9 C11 1.388(3) .
C9 N1 1.396(2) .
C10 H10 0.9300 .
C10 C12 1.377(3) .
C11 H11 0.9300 .
C11 N3 1.333(2) .
C12 H12 0.9300 .
C12 C13 1.366(3) .
C13 H13 0.9300 .
C13 N3 1.331(3) .
C14 C15 1.498(3) .
C14 O4 1.307(2) .
C14 O5 1.210(2) .
C15 H15A 0.9700 .
C15 H15B 0.9700 .
C15 C16 1.516(2) .
C16 C16 1.512(4) 2_645
C16 H16A 0.9700 .
C16 H16B 0.9700 .
N1 H1 0.8600 .
N2 H2 0.8600 .
O2 H2A 0.8200 .
O4 H4A 0.8200 .

loop_
_geom_hbond_atom_site_label_D
_geom_hbond_atom_site_label_H
_geom_hbond_atom_site_label_A
_geom_hbond_distance_DH
_geom_hbond_distance_HA
_geom_hbond_distance_DA
_geom_hbond_angle_DHA
_geom_hbond_site_symmetry_A
C4 H4 O1 0.93 2.37 2.946(2) 119.7 .
C10 H10 O1 0.93 2.31 2.893(2) 120.4 .
C12 H12 O3 0.93 2.31 3.220(3) 165.9 1_445
N1 H1 O5 0.86 2.20 2.993(2) 154.1 2_756
N2 H2 O5 0.86 1.96 2.807(2) 167.0 2_756
O2 H2A O3 0.82 1.81 2.6207(17) 171.9 2_765
O4 H4A N3 0.82 2.14 2.612(2) 116.3 1_554
